data_7105932
loop_
_publ_author_name
'Evgen Govor'
'Andrey Lysenko'
'David Quinonero'
'Eduard Rusanov'
'Alexander Chernega'
'Jens Moellmer'
'Reiner Staudt'
'Harald Krautscheid'
'Antonio Frontera'
'Konstantin Domasevitch'

_publ_section_title
;
 Self-assembly hexanuclear metallacontainer hosting halogenated guest
 species and sustaining structure of 3D coordination framework
;
_journal_name_full Chem.Commun.
_journal_page_first 1764
_journal_paper_doi 10.1039/c0cc04433d
_journal_volume 47
_journal_year 2011
_chemical_formula_moiety 'C42 H54 Cl Cu6 N30 O6, C20 H40 K O10, 2(C4 H8 O2), 4(C H Cl3)'
_chemical_formula_sum 'C74 H114 Cl13 Cu6 K N30 O20'
_chemical_formula_weight 2625.14
_chemical_name_systematic
;
bis-(1,4-dioxane)-(1,4,7,10,13,16-hexaoxacyclooctadecane)potassium
\m6-chlorido-hexakis-[\m-(4-(1,2,4-triazol-4-yl)-3,5-dimethylpyrazolato]-
hexa-\m-hydroxido-hexacopper(II) Solvate with 4 Chloroform and 2
1,4-Dioxane
;
_space_group_IT_number 2
_space_group_name_Hall '-P 1'
_symmetry_cell_setting triclinic
_symmetry_Int_Tables_number 2
_symmetry_space_group_name_Hall '-P 1'
_symmetry_space_group_name_H-M 'P -1'
_atom_sites_solution_hydrogens geom
_atom_sites_solution_primary direct
_atom_sites_solution_secondary difmap
_audit_creation_method SHELXL-97
_cell_angle_alpha 87.674(2)
_cell_angle_beta 70.698(2)
_cell_angle_gamma 74.380(2)
_cell_formula_units_Z 1
_cell_length_a 13.9372(5)
_cell_length_b 14.5888(5)
_cell_length_c 15.0259(6)
_cell_measurement_reflns_used 22499
_cell_measurement_temperature 173(2)
_cell_measurement_theta_max 25.68
_cell_measurement_theta_min 5.52
_cell_volume 2773.01(18)
_computing_cell_refinement 'SAINT-NT (Bruker, 1999)'
_computing_data_collection 'SMART-NT (Bruker, 1998)'
_computing_data_reduction 'SAINT-NT (Bruker, 1999)'
_computing_molecular_graphics 'Diamond 2.1e (Brandenburg, 1999)'
_computing_publication_material 'WinGX 1.70.01 (Farrugia, 1999)'
_computing_structure_refinement 'SHELXL-97 (Sheldrick, 2008)'
_computing_structure_solution 'SHELXS-97 (Sheldrick, 2008)'
_diffrn_ambient_temperature 173(2)
_diffrn_measured_fraction_theta_full 0.977
_diffrn_measured_fraction_theta_max 0.977
_diffrn_measurement_device_type 'Bruker APEXII area-detector diffractometer'
_diffrn_measurement_method '\w scans'
_diffrn_radiation_monochromator graphite
_diffrn_radiation_source 'fine-focus sealed tube'
_diffrn_radiation_type MoK\a
_diffrn_radiation_wavelength 0.71073
_diffrn_reflns_av_R_equivalents 0.0602
_diffrn_reflns_av_sigmaI/netI 0.1154
_diffrn_reflns_limit_h_max 16
_diffrn_reflns_limit_h_min -16
_diffrn_reflns_limit_k_max 17
_diffrn_reflns_limit_k_min -16
_diffrn_reflns_limit_l_max 18
_diffrn_reflns_limit_l_min -18
_diffrn_reflns_number 22499
_diffrn_reflns_theta_full 25.68
_diffrn_reflns_theta_max 25.68
_diffrn_reflns_theta_min 5.52
_diffrn_standards_decay_% 0
_exptl_absorpt_coefficient_mu 1.554
_exptl_absorpt_correction_T_max 0.7463
_exptl_absorpt_correction_T_min 0.6444
_exptl_absorpt_correction_type empirical
_exptl_absorpt_process_details 'SADABS (Sheldrick, 1996)'
_exptl_crystal_colour blue
_exptl_crystal_density_diffrn 1.572
_exptl_crystal_density_method 'not measured'
_exptl_crystal_description prism
_exptl_crystal_F_000 1342
_exptl_crystal_size_max 0.27
_exptl_crystal_size_mid 0.22
_exptl_crystal_size_min 0.19
_refine_diff_density_max 0.933
_refine_diff_density_min -0.671
_refine_diff_density_rms 0.105
_refine_ls_extinction_method none
_refine_ls_goodness_of_fit_ref 0.950
_refine_ls_hydrogen_treatment constr
_refine_ls_matrix_type full
_refine_ls_number_parameters 796
_refine_ls_number_reflns 10284
_refine_ls_number_restraints 280
_refine_ls_restrained_S_all 0.956
_refine_ls_R_factor_all 0.1366
_refine_ls_R_factor_gt 0.0629
_refine_ls_shift/su_max 0.050
_refine_ls_shift/su_mean 0.001
_refine_ls_structure_factor_coef Fsqd
_refine_ls_weighting_details 'calc w=1/[\s^2^(Fo^2^)+(0.0926P)^2^+0.0000P] where P=(Fo^2^+2Fc^2^)/3'
_refine_ls_weighting_scheme calc
_refine_ls_wR_factor_gt 0.1502
_refine_ls_wR_factor_ref 0.1761
_reflns_number_gt 5576
_reflns_number_total 10284
_reflns_threshold_expression >2sigma(I)
_cod_data_source_file C0CC04433D.TXT
_cod_data_source_block (1)
_cod_original_sg_symbol_H-M P-1
_cod_database_code 7105932

loop_
_symmetry_equiv_pos_as_xyz
'x, y, z'
'-x, -y, -z'

loop_
_atom_site_label
_atom_site_type_symbol
_atom_site_fract_x
_atom_site_fract_y
_atom_site_fract_z
_atom_site_U_iso_or_equiv
_atom_site_adp_type
_atom_site_occupancy
_atom_site_symmetry_multiplicity
_atom_site_calc_flag
_atom_site_refinement_flags
_atom_site_disorder_assembly
_atom_site_disorder_group
Cu1 Cu 0.78238(5) 0.07034(4) 0.16434(5) 0.0283(2) Uani 1 1 d . . .
Cu2 Cu 0.90897(5) 0.21069(5) 0.06482(5) 0.0287(2) Uani 1 1 d . . .
Cu3 Cu 1.12251(5) 0.14191(5) -0.09785(5) 0.0293(2) Uani 1 1 d . . .
K1 K 0.5000 0.5000 0.5000 0.0514(6) Uani 1 2 d S . .
Cl1 Cl 1.0000 0.0000 0.0000 0.0474(6) Uani 1 2 d S . .
O1 O 0.7523(3) -0.0361(3) 0.1164(3) 0.0328(9) Uani 1 1 d . . .
H1W H 0.7412 -0.0235 0.0643 0.049 Uiso 1 1 d . . .
O2 O 0.8470(3) 0.1643(3) 0.1874(2) 0.0311(9) Uani 1 1 d . . .
H2W H 0.8945 0.1393 0.2120 0.047 Uiso 1 1 d . . .
O3 O 0.9818(3) 0.2255(2) -0.0664(3) 0.0309(9) Uani 1 1 d . . .
H3W H 0.9495 0.2105 -0.1008 0.046 Uiso 1 1 d . . .
N1 N 0.7152(3) 0.1661(3) 0.0927(3) 0.0296(11) Uani 1 1 d . . .
N2 N 0.7720(3) 0.2287(3) 0.0481(3) 0.0289(11) Uani 1 1 d . . .
N3 N 0.4112(5) 0.4128(4) -0.0514(6) 0.073(2) Uani 1 1 d . . .
N4 N 0.4655(5) 0.3547(5) -0.1288(5) 0.0696(18) Uani 1 1 d . . .
N5 N 0.5453(4) 0.3119(4) -0.0251(4) 0.0424(13) Uani 1 1 d . . .
N6 N 1.0330(4) 0.2282(3) 0.0888(3) 0.0307(11) Uani 1 1 d . . .
N7 N 1.1275(3) 0.1974(3) 0.0168(3) 0.0318(11) Uani 1 1 d . . .
N8 N 1.2697(7) 0.4087(8) 0.2298(6) 0.101(3) Uani 1 1 d . . .
N9 N 1.3011(5) 0.3239(8) 0.2644(6) 0.087(3) Uani 1 1 d . . .
N10 N 1.2047(4) 0.3094(4) 0.1789(4) 0.0480(15) Uani 1 1 d . . .
N11 N 1.1333(4) 0.1110(3) -0.2266(3) 0.0340(11) Uani 1 1 d . . .
N12 N 1.1775(4) 0.0167(3) -0.2574(3) 0.0352(12) Uani 1 1 d . . .
C1 C 0.5407(5) 0.1367(5) 0.1118(5) 0.0443(16) Uani 1 1 d . . .
H1A H 0.5218 0.1354 0.1806 0.067 Uiso 1 1 calc R . .
H1B H 0.5679 0.0712 0.0841 0.067 Uiso 1 1 calc R . .
H1C H 0.4780 0.1694 0.0954 0.067 Uiso 1 1 calc R . .
C2 C 0.6240(4) 0.1886(4) 0.0739(4) 0.0302(13) Uani 1 1 d . . .
C3 C 0.6237(4) 0.2645(4) 0.0157(4) 0.0363(14) Uani 1 1 d . . .
C4 C 0.7181(4) 0.2888(4) 0.0009(4) 0.0313(13) Uani 1 1 d . . .
C5 C 0.7551(5) 0.3666(4) -0.0536(5) 0.0504(18) Uani 1 1 d . . .
H5A H 0.8291 0.3588 -0.0597 0.076 Uiso 1 1 calc R . .
H5B H 0.7119 0.4281 -0.0207 0.076 Uiso 1 1 calc R . .
H5C H 0.7489 0.3645 -0.1165 0.076 Uiso 1 1 calc R . .
C6 C 0.4602(6) 0.3858(5) 0.0096(6) 0.065(2) Uani 1 1 d . . .
H6 H 0.4382 0.4149 0.0711 0.078 Uiso 1 1 calc R . .
C7 C 0.5446(6) 0.2941(6) -0.1118(5) 0.064(2) Uani 1 1 d . . .
H7 H 0.5947 0.2442 -0.1549 0.077 Uiso 1 1 calc R . .
C8 C 0.9611(5) 0.3134(5) 0.2471(5) 0.0511(19) Uani 1 1 d . . .
H8A H 0.8942 0.3052 0.2453 0.077 Uiso 1 1 calc R . .
H8B H 0.9551 0.3815 0.2534 0.077 Uiso 1 1 calc R . .
H8C H 0.9772 0.2814 0.3011 0.077 Uiso 1 1 calc R . .
C9 C 1.0474(4) 0.2711(4) 0.1582(4) 0.0334(14) Uani 1 1 d . . .
C10 C 1.1542(5) 0.2686(4) 0.1285(4) 0.0381(15) Uani 1 1 d . . .
C11 C 1.2026(4) 0.2220(4) 0.0397(4) 0.0361(14) Uani 1 1 d . . .
C12 C 1.3140(5) 0.2005(5) -0.0216(5) 0.0525(19) Uani 1 1 d . . .
H12A H 1.3448 0.1313 -0.0295 0.079 Uiso 1 1 calc R . .
H12B H 1.3532 0.2294 0.0073 0.079 Uiso 1 1 calc R . .
H12C H 1.3180 0.2267 -0.0835 0.079 Uiso 1 1 calc R . .
C13 C 1.2126(7) 0.3985(7) 0.1792(6) 0.082(3) Uani 1 1 d . . .
H13 H 1.1809 0.4483 0.1467 0.098 Uiso 1 1 calc R . .
C14 C 1.2595(6) 0.2645(7) 0.2329(6) 0.075(3) Uani 1 1 d . . .
H14 H 1.2679 0.1994 0.2472 0.090 Uiso 1 1 calc R . .
C15 C 1.0551(6) 0.2640(4) -0.2889(5) 0.0521(18) Uani 1 1 d . . .
H15A H 0.9848 0.2757 -0.2946 0.078 Uiso 1 1 calc R . .
H15B H 1.0987 0.2945 -0.3396 0.078 Uiso 1 1 calc R . .
H15C H 1.0485 0.2906 -0.2276 0.078 Uiso 1 1 calc R . .
C16 C 1.1054(5) 0.1600(4) -0.2961(4) 0.0410(15) Uani 1 1 d . . .
C17 C 1.1311(6) 0.0959(5) -0.3711(4) 0.0474(17) Uani 1 1 d . . .
C18 C 1.1766(5) 0.0067(4) -0.3456(4) 0.0393(15) Uani 1 1 d . . .
C19 C 1.2193(7) -0.0873(5) -0.4008(5) 0.063(2) Uani 1 1 d . . .
H19A H 1.2427 -0.1376 -0.3614 0.094 Uiso 1 1 calc R . .
H19B H 1.2791 -0.0845 -0.4570 0.094 Uiso 1 1 calc R . .
H19C H 1.1638 -0.1012 -0.4201 0.094 Uiso 1 1 calc R . .
N15 N 1.1111(6) 0.1167(5) -0.4573(4) 0.074(2) Uani 1 1 d D . .
N13 N 1.1623(19) 0.1236(16) -0.6146(13) 0.126(6) Uani 0.50 1 d PDU A -1
N14 N 1.054(2) 0.164(2) -0.5704(15) 0.115(5) Uani 0.50 1 d PDU A -1
C20 C 1.1943(13) 0.1050(16) -0.5418(9) 0.106(6) Uani 0.50 1 d PDU A -1
H20 H 1.2666 0.0856 -0.5462 0.127 Uiso 0.50 1 calc PR A -1
C21 C 1.0225(14) 0.1547(16) -0.4793(16) 0.106(6) Uani 0.50 1 d PDU A -1
H21 H 0.9517 0.1709 -0.4372 0.127 Uiso 0.50 1 calc PR A -1
C20A C 1.1497(19) 0.1643(16) -0.5340(11) 0.102(5) Uani 0.50 1 d PDU A -2
H20A H 1.2090 0.1884 -0.5431 0.123 Uiso 0.50 1 calc PR A -2
C21A C 1.0205(14) 0.1080(19) -0.4692(15) 0.114(6) Uani 0.50 1 d PDU A -2
H21A H 0.9670 0.0868 -0.4227 0.137 Uiso 0.50 1 calc PR A -2
N13A N 1.099(2) 0.1747(19) -0.5947(16) 0.114(6) Uani 0.50 1 d PDU A -2
N14A N 1.0172(18) 0.1327(16) -0.5537(15) 0.110(5) Uani 0.50 1 d PDU A -2
O4 O 0.6231(5) 0.6282(5) 0.4345(6) 0.094(2) Uani 1 1 d . H .
O5 O 0.4974(5) 0.6340(4) 0.6270(5) 0.089(2) Uani 1 1 d . H .
O6 O 0.3468(5) 0.5370(5) 0.6784(4) 0.093(2) Uani 1 1 d . H .
C22 C 0.7154(9) 0.5840(10) 0.3583(11) 0.129(4) Uani 1 1 d . . .
H22A H 0.7617 0.5320 0.3817 0.155 Uiso 1 1 calc R H .
H22B H 0.7550 0.6313 0.3310 0.155 Uiso 1 1 calc R . .
C23 C 0.6424(13) 0.6707(9) 0.5116(13) 0.150(6) Uani 1 1 d . . .
H23A H 0.6769 0.7221 0.4882 0.179 Uiso 1 1 calc R H .
H23B H 0.6894 0.6217 0.5373 0.179 Uiso 1 1 calc R . .
C24 C 0.5381(14) 0.7100(9) 0.5870(12) 0.144(6) Uani 1 1 d . H .
H24A H 0.5472 0.7467 0.6362 0.173 Uiso 1 1 calc R . .
H24B H 0.4885 0.7534 0.5595 0.173 Uiso 1 1 calc R . .
C25 C 0.4019(11) 0.6629(10) 0.7093(9) 0.139(6) Uani 1 1 d . . .
H25A H 0.4153 0.6981 0.7569 0.167 Uiso 1 1 calc R H .
H25B H 0.3443 0.7057 0.6904 0.167 Uiso 1 1 calc R . .
C26 C 0.3712(10) 0.5801(10) 0.7490(8) 0.124(5) Uani 1 1 d . H .
H26A H 0.4296 0.5354 0.7653 0.148 Uiso 1 1 calc R . .
H26B H 0.3087 0.5982 0.8069 0.148 Uiso 1 1 calc R . .
C27 C 0.3128(9) 0.4540(13) 0.7131(9) 0.136(5) Uani 1 1 d . . .
H27A H 0.3703 0.4059 0.7274 0.164 Uiso 1 1 calc R H .
H27B H 0.2511 0.4711 0.7719 0.164 Uiso 1 1 calc R . .
C28 C 0.8499(11) 0.0306(9) -0.1632(10) 0.057(4) Uani 1 1 d . . .
H28 H 0.8872 0.0222 -0.1156 0.069 Uiso 1 1 calc R . .
Cl2 Cl 0.8365(3) 0.1463(2) -0.2009(3) 0.0788(10) Uani 1 1 d . . .
Cl3 Cl 0.9230(3) -0.0519(2) -0.2563(2) 0.0754(9) Uani 1 1 d . . .
Cl4 Cl 0.7220(3) 0.0130(3) -0.1081(3) 0.0685(10) Uani 1 1 d . . .
C29 C 0.5595(7) -0.0674(5) 0.2908(6) 0.122(4) Uani 1 1 d D B -3
H29 H 0.6203 -0.0624 0.2342 0.147 Uiso 1 1 calc R B -3
Cl5 Cl 0.4505(3) -0.0581(3) 0.2532(3) 0.1491(15) Uani 0.85 1 d PD B -3
Cl6 Cl 0.5316(4) 0.0268(4) 0.3678(3) 0.170(2) Uani 0.85 1 d PD B -3
Cl7 Cl 0.5924(4) -0.1778(3) 0.3325(5) 0.215(3) Uani 0.85 1 d PD B -3
Cl5A Cl 0.4442(16) 0.0293(15) 0.3345(19) 0.196(12) Uiso 0.15 1 d PD C -4
Cl6A Cl 0.614(2) -0.0939(19) 0.3839(15) 0.175(10) Uiso 0.15 1 d PD D -4
Cl7A Cl 0.516(3) -0.1675(15) 0.274(3) 0.27(2) Uiso 0.15 1 d PD E -4
O7 O 1.0475(6) 0.5074(4) 0.0678(5) 0.094(2) Uani 1 1 d . . .
C30 C 1.1084(8) 0.4865(7) -0.0360(6) 0.100(4) Uani 1 1 d . . .
H30A H 1.1162 0.5466 -0.0669 0.120 Uiso 1 1 calc R . .
H30B H 1.1799 0.4442 -0.0446 0.120 Uiso 1 1 calc R . .
C31 C 0.9461(8) 0.5582(7) 0.0779(7) 0.091(3) Uani 1 1 d . . .
H31A H 0.9476 0.6206 0.0499 0.109 Uiso 1 1 calc R . .
H31B H 0.9057 0.5706 0.1461 0.109 Uiso 1 1 calc R . .
O8 O 0.9246(8) 0.5531(9) 0.4668(8) 0.172(4) Uani 1 1 d . . .
C32 C 1.0009(12) 0.4948(10) 0.4088(7) 0.107(4) Uani 1 1 d . . .
H32A H 1.0491 0.5302 0.3681 0.128 Uiso 1 1 calc R . .
H32B H 0.9738 0.4648 0.3678 0.128 Uiso 1 1 calc R . .
C33 C 0.9389(9) 0.5801(8) 0.5481(9) 0.108(4) Uani 1 1 d . . .
H33A H 0.8685 0.6073 0.5956 0.129 Uiso 1 1 calc R . .
H33B H 0.9749 0.6315 0.5329 0.129 Uiso 1 1 calc R . .
O9 O 0.6315(17) 0.3950(17) 0.5847(14) 0.111(5) Uani 0.50 1 d PDU F -5
O10 O 0.8269(11) 0.3054(11) 0.6020(11) 0.101(4) Uani 0.50 1 d PDU F -5
C34 C 0.6963(15) 0.3129(19) 0.5227(18) 0.121(5) Uani 0.50 1 d PDU F -5
H34A H 0.6885 0.3227 0.4595 0.145 Uiso 0.50 1 calc PR G -5
H34B H 0.6726 0.2560 0.5477 0.145 Uiso 0.50 1 calc PR G -5
C35 C 0.8101(15) 0.297(2) 0.5140(13) 0.128(6) Uani 0.50 1 d PDU G -5
H35A H 0.8499 0.2322 0.4847 0.153 Uiso 0.50 1 calc PR G -5
H35B H 0.8391 0.3433 0.4711 0.153 Uiso 0.50 1 calc PR G -5
C36 C 0.7712(13) 0.3934(13) 0.6543(17) 0.097(5) Uani 0.50 1 d PDU G -5
H36A H 0.8061 0.4429 0.6242 0.116 Uiso 0.50 1 calc PR G -5
H36B H 0.7753 0.3872 0.7189 0.116 Uiso 0.50 1 calc PR G -5
C37 C 0.6586(15) 0.4249(16) 0.6608(17) 0.101(5) Uani 0.50 1 d PDU G -5
H37A H 0.6167 0.4020 0.7200 0.121 Uiso 0.50 1 calc PR G -5
H37B H 0.6360 0.4954 0.6665 0.121 Uiso 0.50 1 calc PR H -5
O9A O 0.6639(17) 0.4097(16) 0.5545(13) 0.105(5) Uani 0.50 1 d PDU G -6
O10A O 0.7675(13) 0.2835(9) 0.6667(11) 0.096(4) Uani 0.50 1 d PDU G -6
C34A C 0.736(2) 0.3170(17) 0.5216(19) 0.143(6) Uani 0.50 1 d PDU G -6
H34C H 0.8099 0.3215 0.4981 0.172 Uiso 0.50 1 calc PR G -6
H34D H 0.7213 0.2903 0.4696 0.172 Uiso 0.50 1 calc PR G -6
C35A C 0.720(2) 0.2548(14) 0.6042(16) 0.118(5) Uani 0.50 1 d PDU G -6
H35C H 0.6440 0.2627 0.6373 0.142 Uiso 0.50 1 calc PR G -6
H35D H 0.7544 0.1870 0.5827 0.142 Uiso 0.50 1 calc PR H -6
C36A C 0.7220(17) 0.3839(9) 0.6803(15) 0.086(5) Uani 0.50 1 d PDU G -6
H36C H 0.7590 0.4077 0.7165 0.103 Uiso 0.50 1 calc PR G -6
H36D H 0.6482 0.3935 0.7227 0.103 Uiso 0.50 1 calc PR H -6
C37A C 0.718(2) 0.4494(14) 0.6033(16) 0.108(5) Uani 0.50 1 d PDU G -6
H37C H 0.6772 0.5152 0.6285 0.130 Uiso 0.50 1 calc PR G -6
H37D H 0.7892 0.4495 0.5614 0.130 Uiso 0.50 1 calc PR G -6

loop_
_atom_site_aniso_label
_atom_site_aniso_U_11
_atom_site_aniso_U_22
_atom_site_aniso_U_33
_atom_site_aniso_U_23
_atom_site_aniso_U_13
_atom_site_aniso_U_12
Cu1 0.0292(4) 0.0265(4) 0.0316(4) -0.0029(3) -0.0145(3) -0.0053(3)
Cu2 0.0249(4) 0.0278(4) 0.0360(4) -0.0040(3) -0.0140(3) -0.0059(3)
Cu3 0.0281(4) 0.0279(4) 0.0337(4) -0.0041(3) -0.0131(3) -0.0059(3)
K1 0.0580(14) 0.0520(13) 0.0436(12) -0.0109(10) -0.0254(11) -0.0016(11)
Cl1 0.0627(15) 0.0257(11) 0.0415(13) -0.0045(9) 0.0004(11) -0.0131(10)
O1 0.033(2) 0.032(2) 0.037(2) -0.0041(18) -0.0181(19) -0.0068(18)
O2 0.031(2) 0.033(2) 0.031(2) -0.0014(17) -0.0159(18) -0.0057(17)
O3 0.027(2) 0.030(2) 0.036(2) -0.0003(17) -0.0147(18) -0.0038(17)
N1 0.027(3) 0.029(3) 0.036(3) 0.000(2) -0.015(2) -0.007(2)
N2 0.024(3) 0.028(3) 0.039(3) -0.001(2) -0.017(2) -0.006(2)
N3 0.060(4) 0.052(4) 0.121(6) 0.002(4) -0.067(5) 0.009(3)
N4 0.052(4) 0.083(5) 0.070(5) 0.018(4) -0.032(4) -0.001(4)
N5 0.027(3) 0.044(3) 0.058(4) 0.007(3) -0.023(3) -0.004(2)
N6 0.032(3) 0.030(3) 0.034(3) -0.006(2) -0.014(2) -0.009(2)
N7 0.025(3) 0.032(3) 0.040(3) -0.008(2) -0.012(2) -0.008(2)
N8 0.083(6) 0.131(8) 0.110(7) -0.056(6) -0.033(5) -0.054(6)
N9 0.050(4) 0.130(7) 0.092(6) -0.046(6) -0.039(4) -0.014(5)
N10 0.039(3) 0.070(4) 0.048(3) -0.018(3) -0.022(3) -0.023(3)
N11 0.032(3) 0.034(3) 0.037(3) -0.001(2) -0.014(2) -0.006(2)
N12 0.041(3) 0.028(3) 0.034(3) 0.000(2) -0.015(2) -0.002(2)
C1 0.030(3) 0.052(4) 0.057(4) 0.006(3) -0.021(3) -0.013(3)
C2 0.025(3) 0.029(3) 0.037(3) 0.000(3) -0.011(3) -0.005(2)
C3 0.023(3) 0.032(3) 0.052(4) -0.003(3) -0.016(3) 0.002(3)
C4 0.029(3) 0.025(3) 0.043(4) 0.000(3) -0.019(3) -0.005(3)
C5 0.040(4) 0.040(4) 0.078(5) 0.024(3) -0.029(4) -0.012(3)
C6 0.048(5) 0.044(4) 0.104(7) -0.014(4) -0.036(5) 0.003(4)
C7 0.049(5) 0.089(6) 0.052(5) 0.011(4) -0.028(4) -0.003(4)
C8 0.040(4) 0.066(5) 0.049(4) -0.023(4) -0.012(3) -0.018(3)
C9 0.029(3) 0.037(3) 0.038(3) -0.009(3) -0.016(3) -0.007(3)
C10 0.038(4) 0.042(4) 0.042(4) -0.008(3) -0.020(3) -0.014(3)
C11 0.029(3) 0.041(4) 0.042(4) -0.006(3) -0.014(3) -0.010(3)
C12 0.032(4) 0.071(5) 0.057(4) -0.020(4) -0.012(3) -0.019(3)
C13 0.081(6) 0.093(7) 0.086(6) -0.033(5) -0.028(5) -0.043(5)
C14 0.056(5) 0.108(7) 0.069(6) -0.026(5) -0.027(5) -0.022(5)
C15 0.066(5) 0.039(4) 0.054(4) 0.014(3) -0.028(4) -0.010(3)
C16 0.049(4) 0.038(4) 0.039(4) 0.002(3) -0.018(3) -0.013(3)
C17 0.075(5) 0.048(4) 0.023(3) 0.008(3) -0.024(3) -0.013(4)
C18 0.053(4) 0.039(4) 0.025(3) -0.003(3) -0.019(3) -0.002(3)
C19 0.098(6) 0.051(4) 0.035(4) -0.009(3) -0.028(4) -0.005(4)
N15 0.124(6) 0.062(4) 0.045(4) 0.007(3) -0.048(4) -0.019(4)
N13 0.184(13) 0.127(12) 0.070(8) 0.042(8) -0.062(9) -0.028(10)
N14 0.182(12) 0.116(11) 0.068(8) 0.049(8) -0.075(9) -0.041(9)
C20 0.169(15) 0.114(14) 0.050(9) 0.064(10) -0.062(10) -0.041(11)
C21 0.170(12) 0.095(13) 0.066(10) 0.035(10) -0.079(10) -0.015(10)
C20A 0.183(13) 0.109(12) 0.061(8) 0.056(8) -0.083(9) -0.068(10)
C21A 0.164(12) 0.141(15) 0.063(9) 0.037(10) -0.088(9) -0.024(11)
N13A 0.186(13) 0.109(11) 0.074(9) 0.039(8) -0.075(9) -0.050(10)
N14A 0.166(12) 0.131(12) 0.075(9) 0.050(9) -0.088(9) -0.056(9)
O4 0.080(5) 0.087(4) 0.138(6) 0.031(4) -0.062(5) -0.031(4)
O5 0.121(5) 0.054(4) 0.103(5) -0.028(3) -0.082(4) 0.018(4)
O6 0.075(4) 0.116(5) 0.049(4) 0.000(4) -0.009(3) 0.021(4)
C22 0.067(8) 0.167(12) 0.141(12) 0.054(10) -0.021(8) -0.034(8)
C23 0.181(15) 0.089(9) 0.278(19) 0.036(11) -0.193(15) -0.056(10)
C24 0.195(16) 0.072(9) 0.223(17) -0.036(10) -0.173(15) 0.005(9)
C25 0.174(13) 0.118(10) 0.090(9) -0.078(8) -0.082(9) 0.076(10)
C26 0.143(11) 0.118(10) 0.062(7) -0.034(7) -0.031(7) 0.043(8)
C27 0.064(7) 0.231(17) 0.079(8) 0.040(10) -0.001(6) -0.017(9)
C28 0.059(9) 0.062(8) 0.069(9) 0.001(7) -0.055(8) -0.005(7)
Cl2 0.078(2) 0.060(2) 0.094(3) 0.0004(18) -0.025(2) -0.0144(17)
Cl3 0.078(2) 0.069(2) 0.074(2) -0.0130(17) -0.0301(18) -0.0049(17)
Cl4 0.064(3) 0.073(2) 0.066(3) -0.0009(19) -0.0183(19) -0.018(2)
C29 0.123(10) 0.124(10) 0.110(9) 0.019(7) -0.011(7) -0.054(8)
Cl5 0.120(3) 0.154(4) 0.184(4) 0.001(3) -0.040(3) -0.065(3)
Cl6 0.137(4) 0.217(5) 0.146(4) -0.073(3) -0.015(3) -0.059(3)
Cl7 0.193(5) 0.153(4) 0.295(7) 0.118(5) -0.075(5) -0.062(4)
O7 0.104(5) 0.072(4) 0.129(6) 0.007(4) -0.070(5) -0.020(4)
C30 0.116(8) 0.116(8) 0.070(6) -0.018(6) 0.010(6) -0.085(7)
C31 0.078(7) 0.082(7) 0.107(8) -0.024(6) -0.019(6) -0.026(6)
O8 0.135(8) 0.216(11) 0.105(7) 0.033(7) -0.042(6) 0.051(7)
C32 0.160(12) 0.114(9) 0.064(7) -0.006(7) -0.059(9) -0.035(9)
C33 0.093(8) 0.103(9) 0.090(9) -0.025(7) 0.006(7) -0.010(7)
O9 0.102(10) 0.093(8) 0.151(10) -0.028(8) -0.086(9) 0.011(7)
O10 0.086(9) 0.105(9) 0.133(10) 0.006(8) -0.076(8) -0.008(7)
C34 0.132(11) 0.114(9) 0.152(10) -0.043(8) -0.119(9) 0.008(9)
C35 0.110(11) 0.141(11) 0.146(12) -0.035(10) -0.087(10) 0.005(10)
C36 0.096(11) 0.091(9) 0.122(10) 0.018(8) -0.065(9) -0.020(8)
C37 0.103(11) 0.090(9) 0.112(10) 0.012(8) -0.071(9) 0.011(8)
O9A 0.117(10) 0.090(8) 0.117(9) -0.024(8) -0.092(8) 0.030(7)
O10A 0.120(9) 0.074(7) 0.111(9) 0.015(7) -0.075(8) -0.011(7)
C34A 0.148(12) 0.125(10) 0.152(10) -0.037(9) -0.085(11) 0.021(10)
C35A 0.166(12) 0.079(10) 0.141(12) -0.020(9) -0.096(10) -0.025(9)
C36A 0.115(11) 0.070(8) 0.122(10) 0.013(8) -0.082(9) -0.051(8)
C37A 0.108(10) 0.098(9) 0.132(11) 0.010(9) -0.069(9) -0.014(8)

loop_
_atom_type_symbol
_atom_type_description
_atom_type_scat_dispersion_real
_atom_type_scat_dispersion_imag
_atom_type_scat_source
C C 0.0033 0.0016 'International Tables Vol C Tables 4.2.6.8 and 6.1.1.4'
H H 0.0000 0.0000 'International Tables Vol C Tables 4.2.6.8 and 6.1.1.4'
N N 0.0061 0.0033 'International Tables Vol C Tables 4.2.6.8 and 6.1.1.4'
O O 0.0106 0.0060 'International Tables Vol C Tables 4.2.6.8 and 6.1.1.4'
Cl Cl 0.1484 0.1585 'International Tables Vol C Tables 4.2.6.8 and 6.1.1.4'
K K 0.2009 0.2494 'International Tables Vol C Tables 4.2.6.8 and 6.1.1.4'
Cu Cu 0.3201 1.2651 'International Tables Vol C Tables 4.2.6.8 and 6.1.1.4'

loop_
_geom_angle_atom_site_label_1
_geom_angle_atom_site_label_2
_geom_angle_atom_site_label_3
_geom_angle
_geom_angle_site_symmetry_1
_geom_angle_site_symmetry_3
_geom_angle_publ_flag
O2 Cu1 O1 165.31(15) . . ?
O2 Cu1 N1 86.60(17) . . ?
O1 Cu1 N1 95.57(16) . . ?
O2 Cu1 N12 94.74(17) . 2_755 ?
O1 Cu1 N12 86.07(17) . 2_755 ?
N1 Cu1 N12 168.35(19) . 2_755 ?
O2 Cu1 Cl1 82.43(11) . . ?
O1 Cu1 Cl1 82.90(11) . . ?
N1 Cu1 Cl1 95.82(13) . . ?
N12 Cu1 Cl1 95.83(14) 2_755 . ?
O3 Cu2 O2 166.53(14) . . ?
O3 Cu2 N2 94.40(17) . . ?
O2 Cu2 N2 86.52(17) . . ?
O3 Cu2 N6 86.23(17) . . ?
O2 Cu2 N6 96.31(17) . . ?
N2 Cu2 N6 165.20(18) . . ?
O3 Cu2 Cl1 81.62(10) . . ?
O2 Cu2 Cl1 84.94(10) . . ?
N2 Cu2 Cl1 97.55(13) . . ?
N6 Cu2 Cl1 97.17(13) . . ?
O3 Cu3 O1 166.93(16) . 2_755 ?
O3 Cu3 N11 94.56(17) . . ?
O1 Cu3 N11 86.70(17) 2_755 . ?
O3 Cu3 N7 86.08(17) . . ?
O1 Cu3 N7 95.84(17) 2_755 . ?
N11 Cu3 N7 166.0(2) . . ?
O3 Cu3 Cl1 81.58(11) . . ?
O1 Cu3 Cl1 85.35(11) 2_755 . ?
N11 Cu3 Cl1 97.15(14) . . ?
N7 Cu3 Cl1 96.78(14) . . ?
O9A K1 O9A 180.000(1) . 2_666 ?
O9A K1 O9 12.9(8) . . ?
O9A K1 O9 167.1(8) 2_666 . ?
O9A K1 O9 167.1(8) . 2_666 ?
O9A K1 O9 12.9(8) 2_666 2_666 ?
O9 K1 O9 180.000(2) . 2_666 ?
O9A K1 O5 78.2(4) . . ?
O9A K1 O5 101.8(4) 2_666 . ?
O9 K1 O5 78.6(4) . . ?
O9 K1 O5 101.4(4) 2_666 . ?
O9A K1 O5 101.8(4) . 2_666 ?
O9A K1 O5 78.2(4) 2_666 2_666 ?
O9 K1 O5 101.4(4) . 2_666 ?
O9 K1 O5 78.6(4) 2_666 2_666 ?
O5 K1 O5 180.000(1) . 2_666 ?
O9A K1 O6 97.6(4) . . ?
O9A K1 O6 82.4(4) 2_666 . ?
O9 K1 O6 86.9(5) . . ?
O9 K1 O6 93.1(5) 2_666 . ?
O5 K1 O6 58.8(2) . . ?
O5 K1 O6 121.2(2) 2_666 . ?
O9A K1 O6 82.4(4) . 2_666 ?
O9A K1 O6 97.6(4) 2_666 2_666 ?
O9 K1 O6 93.1(5) . 2_666 ?
O9 K1 O6 86.9(5) 2_666 2_666 ?
O5 K1 O6 121.2(2) . 2_666 ?
O5 K1 O6 58.8(2) 2_666 2_666 ?
O6 K1 O6 180.000(1) . 2_666 ?
O9A K1 O4 82.1(5) . . ?
O9A K1 O4 97.9(5) 2_666 . ?
O9 K1 O4 93.6(5) . . ?
O9 K1 O4 86.4(5) 2_666 . ?
O5 K1 O4 61.1(2) . . ?
O5 K1 O4 118.9(2) 2_666 . ?
O6 K1 O4 118.5(2) . . ?
O6 K1 O4 61.5(2) 2_666 . ?
O9A K1 O4 97.9(5) . 2_666 ?
O9A K1 O4 82.1(5) 2_666 2_666 ?
O9 K1 O4 86.4(5) . 2_666 ?
O9 K1 O4 93.6(5) 2_666 2_666 ?
O5 K1 O4 118.9(2) . 2_666 ?
O5 K1 O4 61.1(2) 2_666 2_666 ?
O6 K1 O4 61.5(2) . 2_666 ?
O6 K1 O4 118.5(2) 2_666 2_666 ?
O4 K1 O4 180.000(1) . 2_666 ?
O9A K1 C34 23.1(7) . . ?
O9A K1 C34 156.9(7) 2_666 . ?
O9 K1 C34 23.8(3) . . ?
O9 K1 C34 156.2(3) 2_666 . ?
O5 K1 C34 100.9(4) . . ?
O5 K1 C34 79.1(4) 2_666 . ?
O6 K1 C34 105.6(5) . . ?
O6 K1 C34 74.4(5) 2_666 . ?
O4 K1 C34 97.2(5) . . ?
O4 K1 C34 82.8(5) 2_666 . ?
O9A K1 C34 156.9(7) . 2_666 ?
O9A K1 C34 23.1(7) 2_666 2_666 ?
O9 K1 C34 156.2(3) . 2_666 ?
O9 K1 C34 23.8(3) 2_666 2_666 ?
O5 K1 C34 79.1(4) . 2_666 ?
O5 K1 C34 100.9(4) 2_666 2_666 ?
O6 K1 C34 74.4(5) . 2_666 ?
O6 K1 C34 105.6(5) 2_666 2_666 ?
O4 K1 C34 82.8(5) . 2_666 ?
O4 K1 C34 97.2(5) 2_666 2_666 ?
C34 K1 C34 180.000(1) . 2_666 ?
Cu2 Cl1 Cu3 60.966(17) . . ?
Cu2 Cl1 Cu1 59.516(17) . . ?
Cu3 Cl1 Cu1 120.481(17) . . ?
Cu1 O1 Cu3 105.37(16) . 2_755 ?
Cu1 O1 H1W 110.6 . . ?
Cu3 O1 H1W 110.4 2_755 . ?
Cu1 O2 Cu2 105.63(16) . . ?
Cu1 O2 H2W 110.7 . . ?
Cu2 O2 H2W 110.5 . . ?
Cu3 O3 Cu2 107.18(17) . . ?
Cu3 O3 H3W 110.4 . . ?
Cu2 O3 H3W 109.8 . . ?
C2 N1 N2 108.0(4) . . ?
C2 N1 Cu1 136.2(4) . . ?
N2 N1 Cu1 115.8(3) . . ?
C4 N2 N1 109.6(4) . . ?
C4 N2 Cu2 134.6(4) . . ?
N1 N2 Cu2 115.9(3) . . ?
C6 N3 N4 106.5(6) . . ?
C7 N4 N3 107.6(6) . . ?
C6 N5 C7 103.6(6) . . ?
C6 N5 C3 129.7(6) . . ?
C7 N5 C3 126.6(6) . . ?
C9 N6 N7 109.5(4) . . ?
C9 N6 Cu2 134.4(4) . . ?
N7 N6 Cu2 115.9(3) . . ?
C11 N7 N6 109.0(4) . . ?
C11 N7 Cu3 134.2(4) . . ?
N6 N7 Cu3 116.4(3) . . ?
C13 N8 N9 107.5(7) . . ?
C14 N9 N8 106.1(7) . . ?
C14 N10 C13 104.4(6) . . ?
C14 N10 C10 127.0(7) . . ?
C13 N10 C10 128.5(7) . . ?
C16 N11 N12 108.4(4) . . ?
C16 N11 Cu3 135.6(4) . . ?
N12 N11 Cu3 116.0(4) . . ?
C18 N12 N11 108.8(5) . . ?
C18 N12 Cu1 135.4(4) . 2_755 ?
N11 N12 Cu1 115.7(3) . 2_755 ?
C2 C1 H1A 109.5 . . ?
C2 C1 H1B 109.5 . . ?
H1A C1 H1B 109.5 . . ?
C2 C1 H1C 109.5 . . ?
H1A C1 H1C 109.5 . . ?
H1B C1 H1C 109.5 . . ?
N1 C2 C3 108.1(5) . . ?
N1 C2 C1 123.4(5) . . ?
C3 C2 C1 128.5(5) . . ?
C2 C3 C4 107.2(5) . . ?
C2 C3 N5 128.9(5) . . ?
C4 C3 N5 123.9(5) . . ?
N2 C4 C3 107.2(5) . . ?
N2 C4 C5 123.9(5) . . ?
C3 C4 C5 128.9(5) . . ?
C4 C5 H5A 109.5 . . ?
C4 C5 H5B 109.5 . . ?
H5A C5 H5B 109.5 . . ?
C4 C5 H5C 109.5 . . ?
H5A C5 H5C 109.5 . . ?
H5B C5 H5C 109.5 . . ?
N3 C6 N5 111.6(7) . . ?
N3 C6 H6 124.2 . . ?
N5 C6 H6 124.2 . . ?
N4 C7 N5 110.7(7) . . ?
N4 C7 H7 124.7 . . ?
N5 C7 H7 124.7 . . ?
C9 C8 H8A 109.5 . . ?
C9 C8 H8B 109.5 . . ?
H8A C8 H8B 109.5 . . ?
C9 C8 H8C 109.5 . . ?
H8A C8 H8C 109.5 . . ?
H8B C8 H8C 109.5 . . ?
N6 C9 C10 106.5(5) . . ?
N6 C9 C8 123.7(5) . . ?
C10 C9 C8 129.7(5) . . ?
C11 C10 C9 108.1(5) . . ?
C11 C10 N10 125.7(5) . . ?
C9 C10 N10 126.2(5) . . ?
N7 C11 C10 106.8(5) . . ?
N7 C11 C12 123.8(5) . . ?
C10 C11 C12 129.4(5) . . ?
C11 C12 H12A 109.5 . . ?
C11 C12 H12B 109.5 . . ?
H12A C12 H12B 109.5 . . ?
C11 C12 H12C 109.5 . . ?
H12A C12 H12C 109.5 . . ?
H12B C12 H12C 109.5 . . ?
N8 C13 N10 111.4(9) . . ?
N8 C13 H13 124.3 . . ?
N10 C13 H13 124.3 . . ?
N10 C14 N9 110.6(9) . . ?
N10 C14 H14 124.7 . . ?
N9 C14 H14 124.7 . . ?
C16 C15 H15A 109.5 . . ?
C16 C15 H15B 109.5 . . ?
H15A C15 H15B 109.5 . . ?
C16 C15 H15C 109.5 . . ?
H15A C15 H15C 109.5 . . ?
H15B C15 H15C 109.5 . . ?
N11 C16 C17 107.7(5) . . ?
N11 C16 C15 124.0(5) . . ?
C17 C16 C15 128.3(6) . . ?
C16 C17 C18 107.7(5) . . ?
C16 C17 N15 126.3(6) . . ?
C18 C17 N15 126.0(6) . . ?
N12 C18 C17 107.4(5) . . ?
N12 C18 C19 122.9(5) . . ?
C17 C18 C19 129.6(5) . . ?
C18 C19 H19A 109.5 . . ?
C18 C19 H19B 109.5 . . ?
H19A C19 H19B 109.5 . . ?
C18 C19 H19C 109.5 . . ?
H19A C19 H19C 109.5 . . ?
H19B C19 H19C 109.5 . . ?
C20A N15 C21A 101.3(13) . . ?
C21 N15 C20 105.9(12) . . ?
C21A N15 C20 112.5(13) . . ?
C20A N15 C17 135.7(11) . . ?
C21 N15 C17 133.7(11) . . ?
C21A N15 C17 121.4(10) . . ?
C20 N15 C17 120.3(9) . . ?
C20 N13 N14 101.1(18) . . ?
C21 N14 N13 114(2) . . ?
N13 C20 N15 112.5(15) . . ?
N13 C20 H20 123.8 . . ?
N15 C20 H20 123.8 . . ?
N14 C21 N15 105.7(18) . . ?
N14 C21 H21 127.1 . . ?
N15 C21 H21 127.1 . . ?
N13A C20A N15 114.8(16) . . ?
N13A C20A H20A 122.6 . . ?
N15 C20A H20A 122.6 . . ?
N14A C21A N15 111.2(16) . . ?
N14A C21A H21A 124.4 . . ?
N15 C21A H21A 124.4 . . ?
C20A N13A N14A 104.2(18) . . ?
C21A N14A N13A 107.3(18) . . ?
C22 O4 C23 115.0(11) . . ?
C22 O4 K1 109.7(6) . . ?
C23 O4 K1 111.9(7) . . ?
C24 O5 C25 113.6(11) . . ?
C24 O5 K1 115.8(7) . . ?
C25 O5 K1 116.5(7) . . ?
C26 O6 C27 110.2(10) . . ?
C26 O6 K1 116.7(7) . . ?
C27 O6 K1 111.7(6) . . ?
O4 C22 C27 110.2(10) . 2_666 ?
O4 C22 H22A 109.6 . . ?
C27 C22 H22A 109.6 2_666 . ?
O4 C22 H22B 109.6 . . ?
C27 C22 H22B 109.6 2_666 . ?
H22A C22 H22B 108.1 . . ?
O4 C23 C24 107.9(9) . . ?
O4 C23 H23A 110.1 . . ?
C24 C23 H23A 110.1 . . ?
O4 C23 H23B 110.1 . . ?
C24 C23 H23B 110.1 . . ?
H23A C23 H23B 108.4 . . ?
O5 C24 C23 108.8(10) . . ?
O5 C24 H24A 109.9 . . ?
C23 C24 H24A 109.9 . . ?
O5 C24 H24B 109.9 . . ?
C23 C24 H24B 109.9 . . ?
H24A C24 H24B 108.3 . . ?
C26 C25 O5 109.4(9) . . ?
C26 C25 H25A 109.8 . . ?
O5 C25 H25A 109.8 . . ?
C26 C25 H25B 109.8 . . ?
O5 C25 H25B 109.8 . . ?
H25A C25 H25B 108.3 . . ?
O6 C26 C25 106.4(10) . . ?
O6 C26 H26A 110.5 . . ?
C25 C26 H26A 110.5 . . ?
O6 C26 H26B 110.5 . . ?
C25 C26 H26B 110.5 . . ?
H26A C26 H26B 108.6 . . ?
C22 C27 O6 108.1(11) 2_666 . ?
C22 C27 H27A 110.1 2_666 . ?
O6 C27 H27A 110.1 . . ?
C22 C27 H27B 110.1 2_666 . ?
O6 C27 H27B 110.1 . . ?
H27A C27 H27B 108.4 . . ?
Cl3 C28 Cl2 111.0(8) . . ?
Cl3 C28 Cl4 110.6(8) . . ?
Cl2 C28 Cl4 109.2(7) . . ?
Cl3 C28 H28 108.7 . . ?
Cl2 C28 H28 108.7 . . ?
Cl4 C28 H28 108.7 . . ?
Cl7 C29 Cl6 115.9(5) . . ?
Cl7 C29 Cl5 108.5(5) . . ?
Cl6 C29 Cl5 109.2(5) . . ?
Cl7 C29 H29 107.6 . . ?
Cl6 C29 H29 107.6 . . ?
Cl5 C29 H29 107.6 . . ?
C31 O7 C30 108.6(8) . . ?
C31 C30 O7 109.4(7) 2_765 . ?
C31 C30 H30A 109.8 2_765 . ?
O7 C30 H30A 109.8 . . ?
C31 C30 H30B 109.8 2_765 . ?
O7 C30 H30B 109.8 . . ?
H30A C30 H30B 108.2 . . ?
O7 C31 C30 115.1(8) . 2_765 ?
O7 C31 H31A 108.5 . . ?
C30 C31 H31A 108.5 2_765 . ?
O7 C31 H31B 108.5 . . ?
C30 C31 H31B 108.5 2_765 . ?
H31A C31 H31B 107.5 . . ?
C32 O8 C33 117.4(9) . . ?
O8 C32 C33 114.4(9) . 2_766 ?
O8 C32 H32A 108.7 . . ?
C33 C32 H32A 108.7 2_766 . ?
O8 C32 H32B 108.7 . . ?
C33 C32 H32B 108.7 2_766 . ?
H32A C32 H32B 107.6 . . ?
O8 C33 C32 116.3(9) . 2_766 ?
O8 C33 H33A 108.2 . . ?
C32 C33 H33A 108.2 2_766 . ?
O8 C33 H33B 108.2 . . ?
C32 C33 H33B 108.2 2_766 . ?
H33A C33 H33B 107.4 . . ?
C37 O9 C34 123(2) . . ?
C37 O9 K1 127.5(15) . . ?
C34 O9 K1 107.3(13) . . ?
C36 O10 C35 115.3(17) . . ?
O9 C34 C35 110.4(19) . . ?
O9 C34 K1 48.9(10) . . ?
C35 C34 K1 136.0(19) . . ?
O9 C34 H34A 109.6 . . ?
C35 C34 H34A 109.6 . . ?
K1 C34 H34A 61.9 . . ?
O9 C34 H34B 109.6 . . ?
C35 C34 H34B 109.6 . . ?
K1 C34 H34B 114.1 . . ?
H34A C34 H34B 108.1 . . ?
O10 C35 C34 114.1(16) . . ?
O10 C35 H35A 108.7 . . ?
C34 C35 H35A 108.7 . . ?
O10 C35 H35B 108.7 . . ?
C34 C35 H35B 108.7 . . ?
H35A C35 H35B 107.6 . . ?
O10 C36 C37 113.4(16) . . ?
O10 C36 H36A 108.9 . . ?
C37 C36 H36A 108.9 . . ?
O10 C36 H36B 108.9 . . ?
C37 C36 H36B 108.9 . . ?
H36A C36 H36B 107.7 . . ?
O9 C37 C36 117.3(19) . . ?
O9 C37 H37A 108.0 . . ?
C36 C37 H37A 108.0 . . ?
O9 C37 H37B 108.0 . . ?
C36 C37 H37B 108.0 . . ?
H37A C37 H37B 107.2 . . ?
C37A O9A C34A 102(2) . . ?
C37A O9A K1 128.1(14) . . ?
C34A O9A K1 128.0(16) . . ?
C36A O10A C35A 103.6(13) . . ?
O9A C34A C35A 107(2) . . ?
O9A C34A H34C 110.4 . . ?
C35A C34A H34C 110.4 . . ?
O9A C34A H34D 110.4 . . ?
C35A C34A H34D 110.4 . . ?
H34C C34A H34D 108.6 . . ?
O10A C35A C34A 107.3(19) . . ?
O10A C35A H35C 110.3 . . ?
C34A C35A H35C 110.3 . . ?
O10A C35A H35D 110.3 . . ?
C34A C35A H35D 110.3 . . ?
H35C C35A H35D 108.5 . . ?
O10A C36A C37A 124.5(17) . . ?
O10A C36A H36C 106.2 . . ?
C37A C36A H36C 106.2 . . ?
O10A C36A H36D 106.2 . . ?
C37A C36A H36D 106.2 . . ?
H36C C36A H36D 106.4 . . ?
O9A C37A C36A 102.5(17) . . ?
O9A C37A H37C 111.3 . . ?
C36A C37A H37C 111.3 . . ?
O9A C37A H37D 111.3 . . ?
C36A C37A H37D 111.3 . . ?
H37C C37A H37D 109.2 . . ?

loop_
_geom_bond_atom_site_label_1
_geom_bond_atom_site_label_2
_geom_bond_distance
_geom_bond_site_symmetry_2
_geom_bond_publ_flag
Cu1 O2 1.929(3) . ?
Cu1 O1 1.936(3) . ?
Cu1 N1 1.956(5) . ?
Cu1 N12 1.968(5) 2_755 ?
Cu1 Cl1 3.1509(7) . ?
Cu2 O3 1.930(4) . ?
Cu2 O2 1.939(4) . ?
Cu2 N2 1.955(4) . ?
Cu2 N6 1.959(4) . ?
Cu2 Cl1 3.0549(6) . ?
Cu3 O3 1.924(4) . ?
Cu3 O1 1.942(4) 2_755 ?
Cu3 N11 1.952(5) . ?
Cu3 N7 1.962(4) . ?
Cu3 Cl1 3.0594(7) . ?
K1 O9A 2.67(2) . ?
K1 O9A 2.67(2) 2_666 ?
K1 O9 2.68(2) . ?
K1 O9 2.68(2) 2_666 ?
K1 O5 2.772(5) . ?
K1 O5 2.772(5) 2_666 ?
K1 O6 2.784(6) . ?
K1 O6 2.784(6) 2_666 ?
K1 O4 2.806(6) . ?
K1 O4 2.806(6) 2_666 ?
K1 C34 3.40(2) . ?
K1 C34 3.40(2) 2_666 ?
O1 Cu3 1.942(4) 2_755 ?
O1 H1W 0.8502 . ?
O2 H2W 0.8525 . ?
O3 H3W 0.8573 . ?
N1 C2 1.346(7) . ?
N1 N2 1.377(6) . ?
N2 C4 1.335(7) . ?
N3 C6 1.306(9) . ?
N3 N4 1.340(9) . ?
N4 C7 1.306(9) . ?
N5 C6 1.337(8) . ?
N5 C7 1.343(8) . ?
N5 C3 1.432(7) . ?
N6 C9 1.334(6) . ?
N6 N7 1.374(6) . ?
N7 C11 1.339(6) . ?
N8 C13 1.305(10) . ?
N8 N9 1.342(11) . ?
N9 C14 1.340(10) . ?
N10 C14 1.329(9) . ?
N10 C13 1.335(10) . ?
N10 C10 1.427(7) . ?
N11 C16 1.345(7) . ?
N11 N12 1.376(6) . ?
N12 C18 1.344(7) . ?
N12 Cu1 1.968(5) 2_755 ?
C1 C2 1.499(8) . ?
C1 H1A 0.9800 . ?
C1 H1B 0.9800 . ?
C1 H1C 0.9800 . ?
C2 C3 1.383(8) . ?
C3 C4 1.399(7) . ?
C4 C5 1.478(8) . ?
C5 H5A 0.9800 . ?
C5 H5B 0.9800 . ?
C5 H5C 0.9800 . ?
C6 H6 0.9500 . ?
C7 H7 0.9500 . ?
C8 C9 1.489(8) . ?
C8 H8A 0.9800 . ?
C8 H8B 0.9800 . ?
C8 H8C 0.9800 . ?
C9 C10 1.397(8) . ?
C10 C11 1.389(8) . ?
C11 C12 1.474(8) . ?
C12 H12A 0.9800 . ?
C12 H12B 0.9800 . ?
C12 H12C 0.9800 . ?
C13 H13 0.9500 . ?
C14 H14 0.9500 . ?
C15 C16 1.482(8) . ?
C15 H15A 0.9800 . ?
C15 H15B 0.9800 . ?
C15 H15C 0.9800 . ?
C16 C17 1.382(8) . ?
C17 C18 1.384(8) . ?
C17 N15 1.416(8) . ?
C18 C19 1.500(8) . ?
C19 H19A 0.9800 . ?
C19 H19B 0.9800 . ?
C19 H19C 0.9800 . ?
N15 C20A 1.352(9) . ?
N15 C21 1.353(10) . ?
N15 C21A 1.373(10) . ?
N15 C20 1.387(10) . ?
N13 C20 1.306(10) . ?
N13 N14 1.396(10) . ?
N14 C21 1.308(10) . ?
C20 H20 0.9500 . ?
C21 H21 0.9500 . ?
C20A N13A 1.307(10) . ?
C20A H20A 0.9500 . ?
C21A N14A 1.317(10) . ?
C21A H21A 0.9500 . ?
N13A N14A 1.393(10) . ?
O4 C22 1.421(13) . ?
O4 C23 1.467(13) . ?
O5 C24 1.405(16) . ?
O5 C25 1.460(14) . ?
O6 C26 1.429(12) . ?
O6 C27 1.435(15) . ?
C22 C27 1.434(15) 2_666 ?
C22 H22A 0.9900 . ?
C22 H22B 0.9900 . ?
C23 C24 1.497(18) . ?
C23 H23A 0.9900 . ?
C23 H23B 0.9900 . ?
C24 H24A 0.9900 . ?
C24 H24B 0.9900 . ?
C25 C26 1.431(17) . ?
C25 H25A 0.9900 . ?
C25 H25B 0.9900 . ?
C26 H26A 0.9900 . ?
C26 H26B 0.9900 . ?
C27 C22 1.434(15) 2_666 ?
C27 H27A 0.9900 . ?
C27 H27B 0.9900 . ?
C28 Cl3 1.726(14) . ?
C28 Cl2 1.740(14) . ?
C28 Cl4 1.783(15) . ?
C28 H28 1.0000 . ?
C29 Cl7 1.704(7) . ?
C29 Cl6 1.709(7) . ?
C29 Cl5 1.759(8) . ?
C29 H29 1.0000 . ?
O7 C31 1.369(10) . ?
O7 C30 1.506(10) . ?
C30 C31 1.420(11) 2_765 ?
C30 H30A 0.9900 . ?
C30 H30B 0.9900 . ?
C31 C30 1.420(11) 2_765 ?
C31 H31A 0.9900 . ?
C31 H31B 0.9900 . ?
O8 C32 1.254(13) . ?
O8 C33 1.390(13) . ?
C32 C33 1.457(15) 2_766 ?
C32 H32A 0.9900 . ?
C32 H32B 0.9900 . ?
C33 C32 1.457(15) 2_766 ?
C33 H33A 0.9900 . ?
C33 H33B 0.9900 . ?
O9 C37 1.433(7) . ?
O9 C34 1.438(7) . ?
O10 C36 1.418(7) . ?
O10 C35 1.432(7) . ?
C34 C35 1.501(7) . ?
C34 H34A 0.9900 . ?
C34 H34B 0.9900 . ?
C35 H35A 0.9900 . ?
C35 H35B 0.9900 . ?
C36 C37 1.483(7) . ?
C36 H36A 0.9900 . ?
C36 H36B 0.9900 . ?
C37 H37A 0.9900 . ?
C37 H37B 0.9900 . ?
O9A C37A 1.436(7) . ?
O9A C34A 1.442(7) . ?
O10A C36A 1.424(7) . ?
O10A C35A 1.440(7) . ?
C34A C35A 1.499(7) . ?
C34A H34C 0.9900 . ?
C34A H34D 0.9900 . ?
C35A H35C 0.9900 . ?
C35A H35D 0.9900 . ?
C36A C37A 1.476(7) . ?
C36A H36C 0.9900 . ?
C36A H36D 0.9900 . ?
C37A H37C 0.9900 . ?
C37A H37D 0.9900 . ?

loop_
_geom_torsion_atom_site_label_1
_geom_torsion_atom_site_label_2
_geom_torsion_atom_site_label_3
_geom_torsion_atom_site_label_4
_geom_torsion
_geom_torsion_site_symmetry_1
_geom_torsion_site_symmetry_2
_geom_torsion_site_symmetry_3
_geom_torsion_site_symmetry_4
_geom_torsion_publ_flag
O3 Cu2 Cl1 Cu3 30.95(10) . . . . ?
O2 Cu2 Cl1 Cu3 -149.88(10) . . . . ?
N2 Cu2 Cl1 Cu3 124.32(14) . . . . ?
N6 Cu2 Cl1 Cu3 -54.13(14) . . . . ?
O3 Cu2 Cl1 Cu1 -148.65(10) . . . . ?
O2 Cu2 Cl1 Cu1 30.52(10) . . . . ?
N2 Cu2 Cl1 Cu1 -55.29(14) . . . . ?
N6 Cu2 Cl1 Cu1 126.26(14) . . . . ?
O3 Cu3 Cl1 Cu2 -31.06(10) . . . . ?
O1 Cu3 Cl1 Cu2 149.28(10) 2_755 . . . ?
N11 Cu3 Cl1 Cu2 -124.65(14) . . . . ?
N7 Cu3 Cl1 Cu2 53.94(13) . . . . ?
O3 Cu3 Cl1 Cu1 -30.67(11) . . . . ?
O1 Cu3 Cl1 Cu1 149.68(10) 2_755 . . . ?
N11 Cu3 Cl1 Cu1 -124.25(14) . . . . ?
N7 Cu3 Cl1 Cu1 54.33(14) . . . . ?
O2 Cu1 Cl1 Cu2 -30.86(11) . . . . ?
O1 Cu1 Cl1 Cu2 149.82(11) . . . . ?
N1 Cu1 Cl1 Cu2 54.91(12) . . . . ?
N12 Cu1 Cl1 Cu2 -124.89(13) 2_755 . . . ?
O2 Cu1 Cl1 Cu3 -31.27(11) . . . . ?
O1 Cu1 Cl1 Cu3 149.42(11) . . . . ?
N1 Cu1 Cl1 Cu3 54.51(12) . . . . ?
N12 Cu1 Cl1 Cu3 -125.29(13) 2_755 . . . ?
O2 Cu1 O1 Cu3 43.1(7) . . . 2_755 ?
N1 Cu1 O1 Cu3 140.9(2) . . . 2_755 ?
N12 Cu1 O1 Cu3 -50.6(2) 2_755 . . 2_755 ?
Cl1 Cu1 O1 Cu3 45.76(14) . . . 2_755 ?
O1 Cu1 O2 Cu2 49.0(7) . . . . ?
N1 Cu1 O2 Cu2 -50.01(19) . . . . ?
N12 Cu1 O2 Cu2 141.59(19) 2_755 . . . ?
Cl1 Cu1 O2 Cu2 46.32(13) . . . . ?
O3 Cu2 O2 Cu1 -44.4(7) . . . . ?
N2 Cu2 O2 Cu1 49.97(19) . . . . ?
N6 Cu2 O2 Cu1 -144.61(19) . . . . ?
Cl1 Cu2 O2 Cu1 -47.93(14) . . . . ?
O1 Cu3 O3 Cu2 49.9(7) 2_755 . . . ?
N11 Cu3 O3 Cu2 144.94(19) . . . . ?
N7 Cu3 O3 Cu2 -49.08(19) . . . . ?
Cl1 Cu3 O3 Cu2 48.37(13) . . . . ?
O2 Cu2 O3 Cu3 -52.0(7) . . . . ?
N2 Cu2 O3 Cu3 -145.46(18) . . . . ?
N6 Cu2 O3 Cu3 49.36(19) . . . . ?
Cl1 Cu2 O3 Cu3 -48.46(13) . . . . ?
O2 Cu1 N1 C2 -149.0(5) . . . . ?
O1 Cu1 N1 C2 45.5(5) . . . . ?
N12 Cu1 N1 C2 -52.1(11) 2_755 . . . ?
Cl1 Cu1 N1 C2 128.9(5) . . . . ?
O2 Cu1 N1 N2 31.2(3) . . . . ?
O1 Cu1 N1 N2 -134.2(4) . . . . ?
N12 Cu1 N1 N2 128.2(8) 2_755 . . . ?
Cl1 Cu1 N1 N2 -50.8(3) . . . . ?
C2 N1 N2 C4 -0.8(6) . . . . ?
Cu1 N1 N2 C4 179.0(3) . . . . ?
C2 N1 N2 Cu2 180.0(3) . . . . ?
Cu1 N1 N2 Cu2 -0.2(5) . . . . ?
O3 Cu2 N2 C4 -43.2(5) . . . . ?
O2 Cu2 N2 C4 150.3(5) . . . . ?
N6 Cu2 N2 C4 48.7(10) . . . . ?
Cl1 Cu2 N2 C4 -125.3(5) . . . . ?
O3 Cu2 N2 N1 135.8(4) . . . . ?
O2 Cu2 N2 N1 -30.7(3) . . . . ?
N6 Cu2 N2 N1 -132.3(7) . . . . ?
Cl1 Cu2 N2 N1 53.7(3) . . . . ?
C6 N3 N4 C7 0.7(9) . . . . ?
O3 Cu2 N6 C9 143.4(6) . . . . ?
O2 Cu2 N6 C9 -49.9(6) . . . . ?
N2 Cu2 N6 C9 50.5(11) . . . . ?
Cl1 Cu2 N6 C9 -135.5(5) . . . . ?
O3 Cu2 N6 N7 -30.2(4) . . . . ?
O2 Cu2 N6 N7 136.5(4) . . . . ?
N2 Cu2 N6 N7 -123.1(7) . . . . ?
Cl1 Cu2 N6 N7 50.8(4) . . . . ?
C9 N6 N7 C11 -0.9(6) . . . . ?
Cu2 N6 N7 C11 174.3(4) . . . . ?
C9 N6 N7 Cu3 -174.9(4) . . . . ?
Cu2 N6 N7 Cu3 0.3(5) . . . . ?
O3 Cu3 N7 C11 -142.2(6) . . . . ?
O1 Cu3 N7 C11 50.8(6) 2_755 . . . ?
N11 Cu3 N7 C11 -49.0(11) . . . . ?
Cl1 Cu3 N7 C11 136.8(5) . . . . ?
O3 Cu3 N7 N6 29.9(4) . . . . ?
O1 Cu3 N7 N6 -137.1(4) 2_755 . . . ?
N11 Cu3 N7 N6 123.0(7) . . . . ?
Cl1 Cu3 N7 N6 -51.1(4) . . . . ?
C13 N8 N9 C14 -0.6(10) . . . . ?
O3 Cu3 N11 C16 41.2(6) . . . . ?
O1 Cu3 N11 C16 -151.9(6) 2_755 . . . ?
N7 Cu3 N11 C16 -50.9(11) . . . . ?
Cl1 Cu3 N11 C16 123.2(6) . . . . ?
O3 Cu3 N11 N12 -137.1(4) . . . . ?
O1 Cu3 N11 N12 29.8(4) 2_755 . . . ?
N7 Cu3 N11 N12 130.8(7) . . . . ?
Cl1 Cu3 N11 N12 -55.0(4) . . . . ?
C16 N11 N12 C18 -0.4(6) . . . . ?
Cu3 N11 N12 C18 178.3(4) . . . . ?
C16 N11 N12 Cu1 -176.9(4) . . . 2_755 ?
Cu3 N11 N12 Cu1 1.9(5) . . . 2_755 ?
N2 N1 C2 C3 1.1(6) . . . . ?
Cu1 N1 C2 C3 -178.7(4) . . . . ?
N2 N1 C2 C1 -179.1(5) . . . . ?
Cu1 N1 C2 C1 1.1(9) . . . . ?
N1 C2 C3 C4 -1.0(6) . . . . ?
C1 C2 C3 C4 179.2(6) . . . . ?
N1 C2 C3 N5 178.3(5) . . . . ?
C1 C2 C3 N5 -1.5(10) . . . . ?
C6 N5 C3 C2 88.5(9) . . . . ?
C7 N5 C3 C2 -95.3(9) . . . . ?
C6 N5 C3 C4 -92.3(9) . . . . ?
C7 N5 C3 C4 83.9(8) . . . . ?
N1 N2 C4 C3 0.2(6) . . . . ?
Cu2 N2 C4 C3 179.2(4) . . . . ?
N1 N2 C4 C5 178.8(5) . . . . ?
Cu2 N2 C4 C5 -2.2(9) . . . . ?
C2 C3 C4 N2 0.5(6) . . . . ?
N5 C3 C4 N2 -178.8(5) . . . . ?
C2 C3 C4 C5 -178.0(6) . . . . ?
N5 C3 C4 C5 2.7(10) . . . . ?
N4 N3 C6 N5 0.2(9) . . . . ?
C7 N5 C6 N3 -0.9(9) . . . . ?
C3 N5 C6 N3 175.9(6) . . . . ?
N3 N4 C7 N5 -1.3(9) . . . . ?
C6 N5 C7 N4 1.4(8) . . . . ?
C3 N5 C7 N4 -175.6(6) . . . . ?
N7 N6 C9 C10 0.9(6) . . . . ?
Cu2 N6 C9 C10 -173.0(4) . . . . ?
N7 N6 C9 C8 179.7(6) . . . . ?
Cu2 N6 C9 C8 5.8(9) . . . . ?
N6 C9 C10 C11 -0.6(7) . . . . ?
C8 C9 C10 C11 -179.3(7) . . . . ?
N6 C9 C10 N10 177.6(6) . . . . ?
C8 C9 C10 N10 -1.1(11) . . . . ?
C14 N10 C10 C11 -84.1(9) . . . . ?
C13 N10 C10 C11 92.1(9) . . . . ?
C14 N10 C10 C9 98.0(9) . . . . ?
C13 N10 C10 C9 -85.8(9) . . . . ?
N6 N7 C11 C10 0.5(7) . . . . ?
Cu3 N7 C11 C10 172.9(4) . . . . ?
N6 N7 C11 C12 -179.8(6) . . . . ?
Cu3 N7 C11 C12 -7.3(10) . . . . ?
C9 C10 C11 N7 0.1(7) . . . . ?
N10 C10 C11 N7 -178.1(6) . . . . ?
C9 C10 C11 C12 -179.6(7) . . . . ?
N10 C10 C11 C12 2.1(11) . . . . ?
N9 N8 C13 N10 0.1(10) . . . . ?
C14 N10 C13 N8 0.4(9) . . . . ?
C10 N10 C13 N8 -176.4(6) . . . . ?
C13 N10 C14 N9 -0.8(8) . . . . ?
C10 N10 C14 N9 176.1(6) . . . . ?
N8 N9 C14 N10 0.9(9) . . . . ?
N12 N11 C16 C17 0.7(7) . . . . ?
Cu3 N11 C16 C17 -177.7(5) . . . . ?
N12 N11 C16 C15 -180.0(6) . . . . ?
Cu3 N11 C16 C15 1.6(10) . . . . ?
N11 C16 C17 C18 -0.7(8) . . . . ?
C15 C16 C17 C18 -180.0(6) . . . . ?
N11 C16 C17 N15 177.2(7) . . . . ?
C15 C16 C17 N15 -2.1(12) . . . . ?
N11 N12 C18 C17 0.0(7) . . . . ?
Cu1 N12 C18 C17 175.4(5) 2_755 . . . ?
N11 N12 C18 C19 179.9(6) . . . . ?
Cu1 N12 C18 C19 -4.7(10) 2_755 . . . ?
C16 C17 C18 N12 0.5(8) . . . . ?
N15 C17 C18 N12 -177.4(7) . . . . ?
C16 C17 C18 C19 -179.5(7) . . . . ?
N15 C17 C18 C19 2.6(13) . . . . ?
C16 C17 N15 C20A 70.9(19) . . . . ?
C18 C17 N15 C20A -111.5(18) . . . . ?
C16 C17 N15 C21 -57.9(19) . . . . ?
C18 C17 N15 C21 119.7(16) . . . . ?
C16 C17 N15 C21A -92.3(16) . . . . ?
C18 C17 N15 C21A 85.3(17) . . . . ?
C16 C17 N15 C20 116.7(13) . . . . ?
C18 C17 N15 C20 -65.8(15) . . . . ?
C20 N13 N14 C21 -11(4) . . . . ?
N14 N13 C20 N15 10(3) . . . . ?
C20A N15 C20 N13 -56(2) . . . . ?
C21 N15 C20 N13 -7(2) . . . . ?
C21A N15 C20 N13 24(2) . . . . ?
C17 N15 C20 N13 177.4(14) . . . . ?
N13 N14 C21 N15 7(3) . . . . ?
C20A N15 C21 N14 28(2) . . . . ?
C21A N15 C21 N14 -108(4) . . . . ?
C20 N15 C21 N14 -1(2) . . . . ?
C17 N15 C21 N14 174.5(17) . . . . ?
C21 N15 C20A N13A -28(2) . . . . ?
C21A N15 C20A N13A -8(3) . . . . ?
C20 N15 C20A N13A 104(3) . . . . ?
C17 N15 C20A N13A -173.0(17) . . . . ?
C20A N15 C21A N14A 11(2) . . . . ?
C21 N15 C21A N14A 54(3) . . . . ?
C20 N15 C21A N14A -28(2) . . . . ?
C17 N15 C21A N14A 178.7(14) . . . . ?
N15 C20A N13A N14A 2(3) . . . . ?
N15 C21A N14A N13A -10(3) . . . . ?
C20A N13A N14A C21A 5(3) . . . . ?
O9A K1 O4 C22 67.7(8) . . . . ?
O9A K1 O4 C22 -112.3(8) 2_666 . . . ?
O9 K1 O4 C22 73.7(8) . . . . ?
O9 K1 O4 C22 -106.3(8) 2_666 . . . ?
O5 K1 O4 C22 148.5(7) . . . . ?
O5 K1 O4 C22 -31.5(7) 2_666 . . . ?
O6 K1 O4 C22 162.1(7) . . . . ?
O6 K1 O4 C22 -17.9(7) 2_666 . . . ?
C34 K1 O4 C22 50.0(8) . . . . ?
C34 K1 O4 C22 -130.0(8) 2_666 . . . ?
O9A K1 O4 C23 -61.2(8) . . . . ?
O9A K1 O4 C23 118.8(8) 2_666 . . . ?
O9 K1 O4 C23 -55.2(8) . . . . ?
O9 K1 O4 C23 124.8(8) 2_666 . . . ?
O5 K1 O4 C23 19.7(7) . . . . ?
O5 K1 O4 C23 -160.3(7) 2_666 . . . ?
O6 K1 O4 C23 33.2(8) . . . . ?
O6 K1 O4 C23 -146.8(8) 2_666 . . . ?
C34 K1 O4 C23 -78.9(8) . . . . ?
C34 K1 O4 C23 101.1(8) 2_666 . . . ?
O9A K1 O5 C24 102.9(9) . . . . ?
O9A K1 O5 C24 -77.1(9) 2_666 . . . ?
O9 K1 O5 C24 116.1(9) . . . . ?
O9 K1 O5 C24 -63.9(9) 2_666 . . . ?
O6 K1 O5 C24 -150.6(8) . . . . ?
O6 K1 O5 C24 29.4(8) 2_666 . . . ?
O4 K1 O5 C24 15.5(7) . . . . ?
O4 K1 O5 C24 -164.5(7) 2_666 . . . ?
C34 K1 O5 C24 107.7(9) . . . . ?
C34 K1 O5 C24 -72.3(9) 2_666 . . . ?
O9A K1 O5 C25 -119.6(8) . . . . ?
O9A K1 O5 C25 60.4(8) 2_666 . . . ?
O9 K1 O5 C25 -106.3(8) . . . . ?
O9 K1 O5 C25 73.7(8) 2_666 . . . ?
O6 K1 O5 C25 -13.1(7) . . . . ?
O6 K1 O5 C25 166.9(7) 2_666 . . . ?
O4 K1 O5 C25 153.0(7) . . . . ?
O4 K1 O5 C25 -27.0(7) 2_666 . . . ?
C34 K1 O5 C25 -114.8(8) . . . . ?
C34 K1 O5 C25 65.2(8) 2_666 . . . ?
O9A K1 O6 C26 50.3(9) . . . . ?
O9A K1 O6 C26 -129.7(9) 2_666 . . . ?
O9 K1 O6 C26 57.5(8) . . . . ?
O9 K1 O6 C26 -122.5(8) 2_666 . . . ?
O5 K1 O6 C26 -21.0(7) . . . . ?
O5 K1 O6 C26 159.0(7) 2_666 . . . ?
O4 K1 O6 C26 -34.9(8) . . . . ?
O4 K1 O6 C26 145.1(8) 2_666 . . . ?
C34 K1 O6 C26 72.5(8) . . . . ?
C34 K1 O6 C26 -107.5(8) 2_666 . . . ?
O9A K1 O6 C27 -77.8(8) . . . . ?
O9A K1 O6 C27 102.2(8) 2_666 . . . ?
O9 K1 O6 C27 -70.5(8) . . . . ?
O9 K1 O6 C27 109.5(8) 2_666 . . . ?
O5 K1 O6 C27 -149.1(7) . . . . ?
O5 K1 O6 C27 30.9(7) 2_666 . . . ?
O4 K1 O6 C27 -162.9(7) . . . . ?
O4 K1 O6 C27 17.1(7) 2_666 . . . ?
C34 K1 O6 C27 -55.6(8) . . . . ?
C34 K1 O6 C27 124.4(8) 2_666 . . . ?
C23 O4 C22 C27 -179.4(11) . . . 2_666 ?
K1 O4 C22 C27 53.5(12) . . . 2_666 ?
C22 O4 C23 C24 -177.6(11) . . . . ?
K1 O4 C23 C24 -51.6(11) . . . . ?
C25 O5 C24 C23 172.9(8) . . . . ?
K1 O5 C24 C23 -48.4(10) . . . . ?
O4 C23 C24 O5 67.1(12) . . . . ?
C24 O5 C25 C26 -175.7(9) . . . . ?
K1 O5 C25 C26 45.9(11) . . . . ?
C27 O6 C26 C25 -178.7(9) . . . . ?
K1 O6 C26 C25 52.5(11) . . . . ?
O5 C25 C26 O6 -63.1(11) . . . . ?
C26 O6 C27 C22 177.3(9) . . . 2_666 ?
K1 O6 C27 C22 -51.2(11) . . . 2_666 ?
C31 O7 C30 C31 -53.7(11) . . . 2_765 ?
C30 O7 C31 C30 57.0(11) . . . 2_765 ?
C33 O8 C32 C33 38.5(19) . . . 2_766 ?
C32 O8 C33 C32 -39(2) . . . 2_766 ?
O9A K1 O9 C37 90(4) . . . . ?
O9A K1 O9 C37 -90(4) 2_666 . . . ?
O5 K1 O9 C37 3(2) . . . . ?
O5 K1 O9 C37 -177(2) 2_666 . . . ?
O6 K1 O9 C37 -56(2) . . . . ?
O6 K1 O9 C37 124(2) 2_666 . . . ?
O4 K1 O9 C37 62(2) . . . . ?
O4 K1 O9 C37 -118(2) 2_666 . . . ?
C34 K1 O9 C37 162(3) . . . . ?
C34 K1 O9 C37 -18(3) 2_666 . . . ?
O9A K1 O9 C34 -72(4) . . . . ?
O9A K1 O9 C34 108(4) 2_666 . . . ?
O5 K1 O9 C34 -159.1(16) . . . . ?
O5 K1 O9 C34 20.9(16) 2_666 . . . ?
O6 K1 O9 C34 142.1(15) . . . . ?
O6 K1 O9 C34 -37.9(15) 2_666 . . . ?
O4 K1 O9 C34 -99.6(15) . . . . ?
O4 K1 O9 C34 80.4(15) 2_666 . . . ?
C37 O9 C34 C35 -29(3) . . . . ?
K1 O9 C34 C35 133.9(18) . . . . ?
C36 O10 C35 C34 -56(3) . . . . ?
O9 C34 C35 O10 44(3) . . . . ?
C35 O10 C36 C37 46(3) . . . . ?
C34 O9 C37 C36 22(4) . . . . ?
K1 O9 C37 C36 -137.1(18) . . . . ?
O10 C36 C37 O9 -29(3) . . . . ?
O9 K1 O9A C37A -106(4) . . . . ?
O9 K1 O9A C37A 74(4) 2_666 . . . ?
O5 K1 O9A C37A -15.3(19) . . . . ?
O5 K1 O9A C37A 164.7(19) 2_666 . . . ?
O6 K1 O9A C37A -71.1(19) . . . . ?
O6 K1 O9A C37A 108.9(19) 2_666 . . . ?
O4 K1 O9A C37A 46.7(19) . . . . ?
O4 K1 O9A C37A -133.3(19) 2_666 . . . ?
C34 K1 O9A C37A 177(3) . . . . ?
C34 K1 O9A C37A -3(3) 2_666 . . . ?
O5 K1 O9A C34A -178(2) . . . . ?
O5 K1 O9A C34A 2(2) 2_666 . . . ?
O6 K1 O9A C34A 127(2) . . . . ?
O6 K1 O9A C34A -53(2) 2_666 . . . ?
O4 K1 O9A C34A -116(2) . . . . ?
O4 K1 O9A C34A 64(2) 2_666 . . . ?
C37A O9A C34A C35A 79(2) . . . . ?
K1 O9A C34A C35A -115(2) . . . . ?
C36A O10A C35A C34A 52(2) . . . . ?
O9A C34A C35A O10A -74(3) . . . . ?
C35A O10A C36A C37A -50(3) . . . . ?
C34A O9A C37A C36A -63(2) . . . . ?
K1 O9A C37A C36A 131.5(17) . . . . ?
O10A C36A C37A O9A 56(3) . . . . ?
